data_2229119
loop_
_publ_author_name
'Li, Boyang'
'Zhang, Guilong'
'Sun, Shipeng'
'Yin, Zhenming'

_publ_section_title
;
 <i>meso</i>-5,5'-Bis[(4-fluorophenyl)diazenyl]-2,2'-(pentane-3,3-diyl)di-1<i>H</i>-pyrrole
;
_journal_coeditor_code JH2246
_journal_issue 2
_journal_name_full 'Acta Crystallographica Section E'
_journal_page_first o247
_journal_paper_doi 10.1107/S1600536810053535
_journal_volume 67
_journal_year 2011
_chemical_formula_iupac 'C25 H24 F2 N6'
_chemical_formula_moiety 'C25 H24 F2 N6'
_chemical_formula_sum 'C25 H24 F2 N6'
_chemical_formula_weight 446.50
_chemical_melting_point 438
_chemical_name_systematic
;
<i>meso</i>-5,5'-Bis[(4-fluorophenyl)diazenyl]-2,2'-(pentane-3,3-diyl)di-
1<i>H</i>-pyrrole
;
_space_group_IT_number 14
_symmetry_cell_setting monoclinic
_symmetry_space_group_name_Hall '-P 2yn'
_symmetry_space_group_name_H-M 'P 1 21/n 1'
_atom_sites_solution_hydrogens geom
_atom_sites_solution_primary direct
_atom_sites_solution_secondary difmap
_cell_angle_alpha 90.00
_cell_angle_beta 90.745(4)
_cell_angle_gamma 90.00
_cell_formula_units_Z 8
_cell_length_a 9.727(2)
_cell_length_b 29.896(7)
_cell_length_c 16.366(4)
_cell_measurement_reflns_used 5736
_cell_measurement_temperature 296(2)
_cell_measurement_theta_max 23.49
_cell_measurement_theta_min 2.49
_cell_volume 4758.8(19)
_computing_cell_refinement 'SAINT (Bruker, 1997)'
_computing_data_collection 'SMART (Bruker, 1997)'
_computing_data_reduction 'SAINT (Bruker, 1997)'
_computing_molecular_graphics 'SHELXTL (Sheldrick, 2008)'
_computing_publication_material 'SHELXTL (Sheldrick, 2008)'
_computing_structure_refinement 'SHELXL97 (Sheldrick, 2008)'
_computing_structure_solution 'SHELXS97 (Sheldrick, 2008)'
_diffrn_ambient_temperature 296(2)
_diffrn_measured_fraction_theta_full 1.000
_diffrn_measured_fraction_theta_max 1.000
_diffrn_measurement_device_type 'Bruker SMART CCD area-detector'
_diffrn_measurement_method '\f and \w'
_diffrn_radiation_monochromator graphite
_diffrn_radiation_source 'fine-focus sealed tube'
_diffrn_radiation_type MoK\a
_diffrn_radiation_wavelength 0.71073
_diffrn_reflns_av_R_equivalents 0.0254
_diffrn_reflns_av_sigmaI/netI 0.0285
_diffrn_reflns_limit_h_max 11
_diffrn_reflns_limit_h_min -7
_diffrn_reflns_limit_k_max 35
_diffrn_reflns_limit_k_min -33
_diffrn_reflns_limit_l_max 18
_diffrn_reflns_limit_l_min -19
_diffrn_reflns_number 24394
_diffrn_reflns_theta_full 25.03
_diffrn_reflns_theta_max 25.03
_diffrn_reflns_theta_min 1.42
_exptl_absorpt_coefficient_mu 0.088
_exptl_absorpt_correction_T_max 0.9809
_exptl_absorpt_correction_T_min 0.9674
_exptl_absorpt_correction_type multi-scan
_exptl_absorpt_process_details '(SADABS; Bruker, 1997)'
_exptl_crystal_colour red
_exptl_crystal_density_diffrn 1.246
_exptl_crystal_density_method 'not measured'
_exptl_crystal_description block
_exptl_crystal_F_000 1872
_exptl_crystal_size_max 0.38
_exptl_crystal_size_mid 0.30
_exptl_crystal_size_min 0.22
_refine_diff_density_max 0.226
_refine_diff_density_min -0.302
_refine_ls_extinction_method none
_refine_ls_goodness_of_fit_ref 1.012
_refine_ls_hydrogen_treatment constr
_refine_ls_matrix_type full
_refine_ls_number_parameters 599
_refine_ls_number_reflns 8418
_refine_ls_number_restraints 0
_refine_ls_restrained_S_all 1.012
_refine_ls_R_factor_all 0.0806
_refine_ls_R_factor_gt 0.0479
_refine_ls_shift/su_max 0.000
_refine_ls_shift/su_mean 0.000
_refine_ls_structure_factor_coef Fsqd
_refine_ls_weighting_details 'calc w=1/[\s^2^(Fo^2^)+(0.0568P)^2^+1.4249P] where P=(Fo^2^+2Fc^2^)/3'
_refine_ls_weighting_scheme calc
_refine_ls_wR_factor_gt 0.1179
_refine_ls_wR_factor_ref 0.1404
_reflns_number_gt 5462
_reflns_number_total 8418
_reflns_threshold_expression I>2sigma(I)
_cod_data_source_file jh2246.cif
_cod_data_source_block I
_cod_original_cell_volume 4758.9(19)
_cod_original_sg_symbol_H-M 'P 21/n'
_cod_database_code 2229119
_cod_database_fobs_code 2229119

loop_
_symmetry_equiv_pos_as_xyz
'x, y, z'
'-x+1/2, y+1/2, -z+1/2'
'-x, -y, -z'
'x-1/2, -y-1/2, z-1/2'

loop_
_atom_site_type_symbol
_atom_site_label
_atom_site_fract_x
_atom_site_fract_y
_atom_site_fract_z
_atom_site_U_iso_or_equiv
_atom_site_adp_type
_atom_site_calc_flag
_atom_site_refinement_flags
_atom_site_occupancy
_atom_site_disorder_assembly
_atom_site_disorder_group
F F1 -0.0313(2) 0.40754(6) 0.99124(13) 0.1342(7) Uani d . 1 . .
F F2 -0.0356(2) 0.05104(6) 0.32465(10) 0.1261(7) Uani d . 1 . .
F F3 0.62392(17) -0.08458(5) 0.69508(10) 0.0940(5) Uani d . 1 . .
F F4 -0.1461(4) 0.13976(9) 1.30129(14) 0.2276(17) Uani d . 1 . .
N N1 0.1615(2) 0.23831(6) 0.92959(13) 0.0696(5) Uani d . 1 . .
N N2 0.2903(2) 0.23202(6) 0.93140(12) 0.0667(5) Uani d . 1 . .
N N3 0.24026(17) 0.15258(6) 0.93361(10) 0.0559(4) Uani d . 1 . .
H H3 0.1526 0.1545 0.9391 0.067 Uiso calc R 1 . .
N N4 0.11790(15) 0.06841(5) 0.81295(10) 0.0505(4) Uani d . 1 . .
H H4 0.1871 0.0766 0.7844 0.061 Uiso calc R 1 . .
N N5 -0.04556(17) 0.05686(6) 0.70124(11) 0.0579(5) Uani d . 1 . .
N N6 0.04364(17) 0.07351(6) 0.65450(11) 0.0570(4) Uani d . 1 . .
N N7 0.37178(17) 0.07958(6) 0.70618(10) 0.0560(4) Uani d . 1 . .
N N8 0.44494(18) 0.11432(6) 0.70152(11) 0.0608(5) Uani d . 1 . .
N N9 0.23127(16) 0.15696(6) 0.69593(10) 0.0550(4) Uani d . 1 . .
H H9 0.1750 0.1349 0.6917 0.066 Uiso calc R 1 . .
N N10 -0.03734(17) 0.18636(6) 0.81523(11) 0.0586(5) Uani d . 1 . .
H H10 0.0308 0.1965 0.8436 0.070 Uiso calc R 1 . .
N N11 -0.17156(19) 0.15596(7) 0.92686(14) 0.0713(5) Uani d . 1 . .
N N12 -0.0703(2) 0.16435(7) 0.97406(13) 0.0687(5) Uani d . 1 . .
C C1 -0.0185(3) 0.29074(10) 0.9473(3) 0.1207(13) Uani d . 1 . .
H H1 -0.0789 0.2670 0.9389 0.145 Uiso calc R 1 . .
C C2 -0.0702(4) 0.33242(12) 0.9631(3) 0.1312(14) Uani d . 1 . .
H H2 -0.1646 0.3371 0.9654 0.157 Uiso calc R 1 . .
C C3 0.0176(4) 0.36597(10) 0.97501(19) 0.0934(9) Uani d . 1 . .
C C4 0.1538(4) 0.36035(9) 0.9703(2) 0.1035(10) Uani d . 1 . .
H H4A 0.2126 0.3846 0.9780 0.124 Uiso calc R 1 . .
C C5 0.2072(3) 0.31833(9) 0.95400(18) 0.0855(8) Uani d . 1 . .
H H5 0.3017 0.3143 0.9502 0.103 Uiso calc R 1 . .
C C6 0.1204(2) 0.28307(8) 0.94356(15) 0.0670(6) Uani d . 1 . .
C C7 0.3277(2) 0.18809(8) 0.92675(14) 0.0610(6) Uani d . 1 . .
C C8 0.4581(2) 0.17116(9) 0.91794(16) 0.0759(7) Uani d . 1 . .
H H8 0.5382 0.1878 0.9120 0.091 Uiso calc R 1 . .
C C9 0.4486(2) 0.12509(8) 0.91942(15) 0.0689(6) Uani d . 1 . .
H H9A 0.5214 0.1052 0.9140 0.083 Uiso calc R 1 . .
C C10 0.3129(2) 0.11375(7) 0.93039(12) 0.0541(5) Uani d . 1 . .
C C11 0.2467(2) 0.06931(7) 0.94670(12) 0.0533(5) Uani d . 1 . .
C C12 0.2067(2) 0.06721(9) 1.03769(13) 0.0701(6) Uani d . 1 . .
H H12A 0.1365 0.0895 1.0474 0.084 Uiso calc R 1 . .
H H12B 0.1664 0.0381 1.0483 0.084 Uiso calc R 1 . .
C C13 0.3235(3) 0.07462(13) 1.09824(17) 0.1125(11) Uani d . 1 . .
H H13A 0.3859 0.0498 1.0962 0.169 Uiso calc R 1 . .
H H13B 0.2872 0.0772 1.1523 0.169 Uiso calc R 1 . .
H H13C 0.3714 0.1016 1.0846 0.169 Uiso calc R 1 . .
C C14 0.3487(2) 0.03179(7) 0.92491(14) 0.0623(6) Uani d . 1 . .
H H14A 0.3778 0.0362 0.8690 0.075 Uiso calc R 1 . .
H H14B 0.4295 0.0347 0.9599 0.075 Uiso calc R 1 . .
C C15 0.2938(3) -0.01542(8) 0.93300(19) 0.0882(8) Uani d . 1 . .
H H15A 0.2752 -0.0216 0.9894 0.132 Uiso calc R 1 . .
H H15B 0.3609 -0.0363 0.9134 0.132 Uiso calc R 1 . .
H H15C 0.2105 -0.0183 0.9013 0.132 Uiso calc R 1 . .
C C16 0.1177(2) 0.06410(7) 0.89560(13) 0.0510(5) Uani d . 1 . .
C C17 -0.0124(2) 0.05148(8) 0.91724(15) 0.0670(6) Uani d . 1 . .
H H17 -0.0425 0.0468 0.9703 0.080 Uiso calc R 1 . .
C C18 -0.0914(2) 0.04693(8) 0.84687(15) 0.0714(7) Uani d . 1 . .
H H18 -0.1831 0.0382 0.8440 0.086 Uiso calc R 1 . .
C C19 -0.0099(2) 0.05753(7) 0.78224(14) 0.0560(5) Uani d . 1 . .
C C20 0.0129(2) 0.06853(7) 0.57006(14) 0.0581(5) Uani d . 1 . .
C C21 -0.1045(2) 0.04836(8) 0.53895(15) 0.0677(6) Uani d . 1 . .
H H21 -0.1724 0.0386 0.5743 0.081 Uiso calc R 1 . .
C C22 -0.1214(3) 0.04263(9) 0.45690(18) 0.0817(8) Uani d . 1 . .
H H22 -0.2000 0.0289 0.4359 0.098 Uiso calc R 1 . .
C C23 -0.0225(4) 0.05717(9) 0.40677(17) 0.0852(8) Uani d . 1 . .
C C24 0.0946(3) 0.07763(10) 0.43399(18) 0.0908(8) Uani d . 1 . .
H H24 0.1604 0.0877 0.3977 0.109 Uiso calc R 1 . .
C C25 0.1123(3) 0.08293(9) 0.51780(16) 0.0779(7) Uani d . 1 . .
H H25 0.1919 0.0963 0.5384 0.093 Uiso calc R 1 . .
C C26 0.5873(2) 0.03486(8) 0.70026(14) 0.0643(6) Uani d . 1 . .
H H26 0.6421 0.0604 0.7003 0.077 Uiso calc R 1 . .
C C27 0.6470(2) -0.00680(8) 0.69831(15) 0.0713(7) Uani d . 1 . .
H H27 0.7421 -0.0098 0.6979 0.086 Uiso calc R 1 . .
C C28 0.5647(3) -0.04364(8) 0.69702(14) 0.0666(6) Uani d . 1 . .
C C29 0.4252(3) -0.04087(8) 0.69818(15) 0.0711(6) Uani d . 1 . .
H H29 0.3713 -0.0666 0.6966 0.085 Uiso calc R 1 . .
C C30 0.3658(2) 0.00074(8) 0.70171(14) 0.0645(6) Uani d . 1 . .
H H30 0.2706 0.0033 0.7038 0.077 Uiso calc R 1 . .
C C31 0.4457(2) 0.03883(7) 0.70218(12) 0.0540(5) Uani d . 1 . .
C C32 0.3720(2) 0.15340(8) 0.70155(14) 0.0598(6) Uani d . 1 . .
C C33 0.4231(3) 0.19583(9) 0.70724(18) 0.0832(8) Uani d . 1 . .
H H33 0.5155 0.2037 0.7111 0.100 Uiso calc R 1 . .
C C34 0.3133(3) 0.22504(9) 0.70625(18) 0.0804(8) Uani d . 1 . .
H H34 0.3189 0.2560 0.7105 0.097 Uiso calc R 1 . .
C C35 0.1948(2) 0.20081(7) 0.69800(14) 0.0590(6) Uani d . 1 . .
C C36 0.0484(2) 0.21568(8) 0.68207(14) 0.0638(6) Uani d . 1 . .
C C37 0.0144(3) 0.20811(10) 0.59074(16) 0.0842(8) Uani d . 1 . .
H H37A 0.0156 0.1762 0.5801 0.101 Uiso calc R 1 . .
H H37B -0.0785 0.2186 0.5800 0.101 Uiso calc R 1 . .
C C38 0.1100(3) 0.23081(13) 0.53122(19) 0.1181(12) Uani d . 1 . .
H H38A 0.1026 0.2627 0.5370 0.177 Uiso calc R 1 . .
H H38B 0.0851 0.2224 0.4764 0.177 Uiso calc R 1 . .
H H38C 0.2030 0.2217 0.5426 0.177 Uiso calc R 1 . .
C C39 0.0365(3) 0.26561(8) 0.70527(19) 0.0865(8) Uani d . 1 . .
H H39A 0.0651 0.2691 0.7619 0.104 Uiso calc R 1 . .
H H39B 0.0999 0.2826 0.6721 0.104 Uiso calc R 1 . .
C C40 -0.1071(3) 0.28544(11) 0.6945(3) 0.1301(13) Uani d . 1 . .
H H40A -0.1360 0.2826 0.6384 0.195 Uiso calc R 1 . .
H H40B -0.1054 0.3165 0.7095 0.195 Uiso calc R 1 . .
H H40C -0.1702 0.2697 0.7287 0.195 Uiso calc R 1 . .
C C41 -0.0508(2) 0.18925(7) 0.73263(15) 0.0602(6) Uani d . 1 . .
C C42 -0.1721(2) 0.16840(9) 0.71117(17) 0.0740(7) Uani d . 1 . .
H H42 -0.2067 0.1649 0.6583 0.089 Uiso calc R 1 . .
C C43 -0.2337(2) 0.15351(9) 0.78168(18) 0.0776(7) Uani d . 1 . .
H H43 -0.3174 0.1386 0.7848 0.093 Uiso calc R 1 . .
C C44 -0.1493(2) 0.16470(8) 0.84609(16) 0.0641(6) Uani d . 1 . .
C C45 -0.0971(3) 0.15716(9) 1.05748(18) 0.0792(7) Uani d . 1 . .
C C46 0.0063(4) 0.16878(11) 1.1111(2) 0.1044(10) Uani d . 1 . .
H H46 0.0875 0.1810 1.0916 0.125 Uiso calc R 1 . .
C C47 -0.0098(6) 0.16241(15) 1.1938(2) 0.1393(16) Uani d . 1 . .
H H47 0.0604 0.1698 1.2305 0.167 Uiso calc R 1 . .
C C48 -0.1305(9) 0.14515(16) 1.2206(3) 0.154(3) Uani d . 1 . .
C C49 -0.2334(6) 0.13401(14) 1.1681(3) 0.152(2) Uani d . 1 . .
H H49 -0.3152 0.1225 1.1881 0.183 Uiso calc R 1 . .
C C50 -0.2186(4) 0.13943(10) 1.0868(2) 0.1074(11) Uani d . 1 . .
H H50 -0.2891 0.1313 1.0508 0.129 Uiso calc R 1 . .

loop_
_atom_site_aniso_label
_atom_site_aniso_U_11
_atom_site_aniso_U_22
_atom_site_aniso_U_33
_atom_site_aniso_U_12
_atom_site_aniso_U_13
_atom_site_aniso_U_23
F1 0.189(2) 0.0686(11) 0.1451(17) 0.0280(12) 0.0206(14) -0.0108(10)
F2 0.1882(19) 0.1245(14) 0.0651(11) 0.0197(13) -0.0169(11) -0.0180(9)
F3 0.1163(12) 0.0668(9) 0.0986(12) 0.0183(8) -0.0075(9) -0.0041(8)
F4 0.431(5) 0.162(2) 0.0912(17) 0.094(3) 0.086(2) 0.0330(14)
N1 0.0591(12) 0.0611(12) 0.0887(15) -0.0049(9) 0.0045(10) -0.0075(10)
N2 0.0555(12) 0.0674(13) 0.0771(14) -0.0066(10) -0.0020(9) -0.0066(10)
N3 0.0424(9) 0.0630(11) 0.0621(11) -0.0021(9) -0.0036(8) -0.0002(9)
N4 0.0407(9) 0.0577(10) 0.0531(11) -0.0055(8) -0.0019(7) 0.0068(8)
N5 0.0469(10) 0.0633(11) 0.0633(12) -0.0065(9) -0.0072(9) 0.0061(9)
N6 0.0499(10) 0.0599(11) 0.0608(12) -0.0035(8) -0.0084(9) 0.0030(9)
N7 0.0456(10) 0.0608(11) 0.0614(11) -0.0048(9) -0.0045(8) -0.0004(9)
N8 0.0472(10) 0.0640(12) 0.0712(12) -0.0051(9) -0.0042(8) 0.0056(9)
N9 0.0442(9) 0.0545(11) 0.0662(11) -0.0051(8) -0.0060(8) 0.0075(8)
N10 0.0445(10) 0.0611(11) 0.0701(13) -0.0022(8) -0.0070(8) 0.0043(9)
N11 0.0510(11) 0.0714(13) 0.0917(16) 0.0023(10) 0.0079(11) 0.0086(11)
N12 0.0609(12) 0.0704(13) 0.0751(14) 0.0035(10) 0.0075(10) 0.0043(10)
C1 0.080(2) 0.0691(19) 0.214(4) -0.0035(16) 0.036(2) -0.023(2)
C2 0.100(2) 0.076(2) 0.219(5) 0.0085(19) 0.052(3) -0.012(2)
C3 0.126(3) 0.0629(19) 0.092(2) 0.0145(19) 0.0153(19) -0.0024(15)
C4 0.122(3) 0.0551(18) 0.133(3) -0.0151(17) -0.026(2) -0.0022(16)
C5 0.0820(18) 0.0678(18) 0.106(2) -0.0094(14) -0.0132(15) 0.0040(15)
C6 0.0688(15) 0.0578(14) 0.0745(16) -0.0044(12) 0.0057(12) -0.0019(11)
C7 0.0494(12) 0.0625(15) 0.0708(15) -0.0060(11) -0.0063(10) -0.0076(11)
C8 0.0479(13) 0.0799(18) 0.100(2) -0.0111(12) -0.0013(12) -0.0115(14)
C9 0.0485(13) 0.0728(17) 0.0853(18) 0.0025(12) -0.0042(11) -0.0091(13)
C10 0.0447(12) 0.0650(14) 0.0524(13) 0.0030(10) -0.0085(9) -0.0034(10)
C11 0.0496(11) 0.0603(13) 0.0500(12) 0.0026(10) -0.0034(9) 0.0033(10)
C12 0.0743(15) 0.0819(16) 0.0540(14) 0.0089(13) 0.0002(11) 0.0065(12)
C13 0.107(2) 0.175(3) 0.0549(17) 0.010(2) -0.0159(15) 0.0015(18)
C14 0.0538(12) 0.0678(15) 0.0651(14) 0.0081(11) -0.0062(10) 0.0024(11)
C15 0.0784(17) 0.0677(17) 0.119(2) 0.0130(14) 0.0034(16) 0.0059(15)
C16 0.0467(11) 0.0525(12) 0.0538(13) 0.0009(9) -0.0001(9) 0.0051(9)
C17 0.0537(13) 0.0874(17) 0.0602(15) -0.0058(12) 0.0070(11) 0.0100(12)
C18 0.0474(12) 0.0902(18) 0.0766(17) -0.0153(12) -0.0019(12) 0.0120(13)
C19 0.0450(11) 0.0587(13) 0.0640(15) -0.0065(10) -0.0082(10) 0.0044(10)
C20 0.0590(13) 0.0545(13) 0.0605(14) 0.0020(10) -0.0092(11) 0.0017(10)
C21 0.0640(14) 0.0700(15) 0.0686(16) 0.0050(12) -0.0167(12) 0.0005(12)
C22 0.0863(19) 0.0810(18) 0.0769(19) 0.0105(15) -0.0258(16) -0.0067(14)
C23 0.123(3) 0.0718(17) 0.0605(18) 0.0161(17) -0.0222(17) -0.0089(13)
C24 0.120(2) 0.0840(19) 0.0690(19) -0.0030(18) 0.0186(17) -0.0007(14)
C25 0.0829(17) 0.0791(17) 0.0715(18) -0.0124(14) 0.0008(14) -0.0032(13)
C26 0.0518(13) 0.0643(15) 0.0769(16) -0.0034(11) -0.0011(11) 0.0005(12)
C27 0.0578(14) 0.0747(17) 0.0813(18) 0.0076(13) -0.0045(12) -0.0028(13)
C28 0.0803(17) 0.0614(15) 0.0580(14) 0.0077(13) -0.0056(12) -0.0028(11)
C29 0.0800(17) 0.0631(15) 0.0700(16) -0.0157(13) -0.0029(13) -0.0047(12)
C30 0.0520(13) 0.0711(16) 0.0704(15) -0.0099(12) -0.0031(11) -0.0082(12)
C31 0.0500(12) 0.0616(13) 0.0503(12) -0.0036(10) -0.0039(9) -0.0005(10)
C32 0.0440(12) 0.0618(14) 0.0735(15) -0.0051(11) -0.0055(10) 0.0077(11)
C33 0.0543(14) 0.0709(17) 0.124(2) -0.0132(13) -0.0100(14) 0.0101(15)
C34 0.0686(16) 0.0564(14) 0.116(2) -0.0098(13) -0.0123(14) 0.0081(14)
C35 0.0569(13) 0.0539(13) 0.0661(15) -0.0009(11) -0.0040(10) 0.0089(10)
C36 0.0580(13) 0.0621(14) 0.0713(16) 0.0078(11) -0.0036(11) 0.0096(11)
C37 0.0736(16) 0.104(2) 0.0743(18) 0.0214(15) -0.0102(13) 0.0177(15)
C38 0.111(2) 0.164(3) 0.080(2) 0.024(2) 0.0075(18) 0.037(2)
C39 0.0858(18) 0.0601(16) 0.114(2) 0.0114(13) 0.0128(16) 0.0166(14)
C40 0.110(3) 0.088(2) 0.193(4) 0.041(2) 0.009(2) 0.015(2)
C41 0.0493(12) 0.0600(13) 0.0711(16) 0.0097(10) -0.0072(11) 0.0038(11)
C42 0.0562(14) 0.0828(17) 0.0824(18) -0.0011(13) -0.0166(13) -0.0020(14)
C43 0.0465(13) 0.0840(18) 0.102(2) -0.0086(12) -0.0118(13) 0.0026(15)
C44 0.0428(12) 0.0669(15) 0.0826(18) -0.0025(11) 0.0031(11) 0.0069(12)
C45 0.095(2) 0.0657(16) 0.0775(19) 0.0211(14) 0.0204(16) 0.0099(13)
C46 0.118(3) 0.121(3) 0.074(2) 0.032(2) 0.0074(18) -0.0031(18)
C47 0.202(5) 0.142(4) 0.074(3) 0.075(3) 0.005(3) -0.005(2)
C48 0.290(8) 0.105(3) 0.070(3) 0.080(4) 0.065(4) 0.025(2)
C49 0.238(6) 0.102(3) 0.118(4) 0.018(3) 0.088(4) 0.034(3)
C50 0.135(3) 0.081(2) 0.107(3) -0.0010(19) 0.046(2) 0.0179(17)

loop_
_atom_type_symbol
_atom_type_description
_atom_type_scat_dispersion_real
_atom_type_scat_dispersion_imag
_atom_type_scat_source
C C 0.0033 0.0016 'International Tables Vol C Tables 4.2.6.8 and 6.1.1.4'
H H 0.0000 0.0000 'International Tables Vol C Tables 4.2.6.8 and 6.1.1.4'
N N 0.0061 0.0033 'International Tables Vol C Tables 4.2.6.8 and 6.1.1.4'
F F 0.0171 0.0103 'International Tables Vol C Tables 4.2.6.8 and 6.1.1.4'

loop_
_geom_angle_atom_site_label_1
_geom_angle_atom_site_label_2
_geom_angle_atom_site_label_3
_geom_angle_site_symmetry_1
_geom_angle_site_symmetry_3
_geom_angle
_geom_angle_publ_flag
N2 N1 C6 . . 114.72(19) ?
N1 N2 C7 . . 113.93(19) ?
C10 N3 C7 . . 109.63(17) ?
C10 N3 H3 . . 125.2 ?
C7 N3 H3 . . 125.2 ?
C16 N4 C19 . . 109.18(17) ?
C16 N4 H4 . . 125.4 ?
C19 N4 H4 . . 125.4 ?
N6 N5 C19 . . 114.43(17) ?
N5 N6 C20 . . 114.22(17) ?
N8 N7 C31 . . 114.70(17) ?
N7 N8 C32 . . 114.22(17) ?
C35 N9 C32 . . 109.45(18) ?
C35 N9 H9 . . 125.3 ?
C32 N9 H9 . . 125.3 ?
C41 N10 C44 . . 109.28(18) ?
C41 N10 H10 . . 125.4 ?
C44 N10 H10 . . 125.4 ?
N12 N11 C44 . . 114.79(19) ?
N11 N12 C45 . . 114.0(2) ?
C2 C1 C6 . . 121.7(3) ?
C2 C1 H1 . . 119.2 ?
C6 C1 H1 . . 119.2 ?
C3 C2 C1 . . 118.5(3) ?
C3 C2 H2 . . 120.8 ?
C1 C2 H2 . . 120.8 ?
C2 C3 C4 . . 122.1(3) ?
C2 C3 F1 . . 119.5(3) ?
C4 C3 F1 . . 118.4(3) ?
C3 C4 C5 . . 119.9(3) ?
C3 C4 H4A . . 120.1 ?
C5 C4 H4A . . 120.1 ?
C6 C5 C4 . . 119.6(3) ?
C6 C5 H5 . . 120.2 ?
C4 C5 H5 . . 120.2 ?
C5 C6 C1 . . 118.3(2) ?
C5 C6 N1 . . 125.2(2) ?
C1 C6 N1 . . 116.5(2) ?
N2 C7 N3 . . 125.2(2) ?
N2 C7 C8 . . 127.3(2) ?
N3 C7 C8 . . 107.4(2) ?
C7 C8 C9 . . 107.7(2) ?
C7 C8 H8 . . 126.2 ?
C9 C8 H8 . . 126.2 ?
C10 C9 C8 . . 108.2(2) ?
C10 C9 H9A . . 125.9 ?
C8 C9 H9A . . 125.9 ?
N3 C10 C9 . . 107.1(2) ?
N3 C10 C11 . . 121.60(17) ?
C9 C10 C11 . . 130.9(2) ?
C10 C11 C16 . . 110.40(16) ?
C10 C11 C14 . . 108.90(17) ?
C16 C11 C14 . . 109.26(17) ?
C10 C11 C12 . . 108.74(18) ?
C16 C11 C12 . . 108.19(17) ?
C14 C11 C12 . . 111.35(17) ?
C13 C12 C11 . . 115.4(2) ?
C13 C12 H12A . . 108.4 ?
C11 C12 H12A . . 108.4 ?
C13 C12 H12B . . 108.4 ?
C11 C12 H12B . . 108.4 ?
H12A C12 H12B . . 107.5 ?
C12 C13 H13A . . 109.5 ?
C12 C13 H13B . . 109.5 ?
H13A C13 H13B . . 109.5 ?
C12 C13 H13C . . 109.5 ?
H13A C13 H13C . . 109.5 ?
H13B C13 H13C . . 109.5 ?
C15 C14 C11 . . 115.39(19) ?
C15 C14 H14A . . 108.4 ?
C11 C14 H14A . . 108.4 ?
C15 C14 H14B . . 108.4 ?
C11 C14 H14B . . 108.4 ?
H14A C14 H14B . . 107.5 ?
C14 C15 H15A . . 109.5 ?
C14 C15 H15B . . 109.5 ?
H15A C15 H15B . . 109.5 ?
C14 C15 H15C . . 109.5 ?
H15A C15 H15C . . 109.5 ?
H15B C15 H15C . . 109.5 ?
N4 C16 C17 . . 107.24(18) ?
N4 C16 C11 . . 122.05(17) ?
C17 C16 C11 . . 130.5(2) ?
C16 C17 C18 . . 108.5(2) ?
C16 C17 H17 . . 125.8 ?
C18 C17 H17 . . 125.8 ?
C19 C18 C17 . . 107.5(2) ?
C19 C18 H18 . . 126.3 ?
C17 C18 H18 . . 126.3 ?
N5 C19 C18 . . 127.26(19) ?
N5 C19 N4 . . 125.11(19) ?
C18 C19 N4 . . 107.62(19) ?
C25 C20 C21 . . 119.6(2) ?
C25 C20 N6 . . 115.7(2) ?
C21 C20 N6 . . 124.6(2) ?
C22 C21 C20 . . 120.4(3) ?
C22 C21 H21 . . 119.8 ?
C20 C21 H21 . . 119.8 ?
C23 C22 C21 . . 118.9(3) ?
C23 C22 H22 . . 120.6 ?
C21 C22 H22 . . 120.6 ?
C22 C23 F2 . . 120.0(3) ?
C22 C23 C24 . . 123.2(3) ?
F2 C23 C24 . . 116.8(3) ?
C23 C24 C25 . . 117.8(3) ?
C23 C24 H24 . . 121.1 ?
C25 C24 H24 . . 121.1 ?
C20 C25 C24 . . 120.1(3) ?
C20 C25 H25 . . 120.0 ?
C24 C25 H25 . . 120.0 ?
C27 C26 C31 . . 119.9(2) ?
C27 C26 H26 . . 120.0 ?
C31 C26 H26 . . 120.0 ?
C28 C27 C26 . . 119.0(2) ?
C28 C27 H27 . . 120.5 ?
C26 C27 H27 . . 120.5 ?
F3 C28 C29 . . 118.7(2) ?
F3 C28 C27 . . 118.8(2) ?
C29 C28 C27 . . 122.5(2) ?
C28 C29 C30 . . 118.4(2) ?
C28 C29 H29 . . 120.8 ?
C30 C29 H29 . . 120.8 ?
C29 C30 C31 . . 120.7(2) ?
C29 C30 H30 . . 119.6 ?
C31 C30 H30 . . 119.6 ?
C30 C31 C26 . . 119.4(2) ?
C30 C31 N7 . . 115.08(18) ?
C26 C31 N7 . . 125.53(19) ?
C33 C32 N8 . . 127.3(2) ?
C33 C32 N9 . . 107.1(2) ?
N8 C32 N9 . . 125.62(19) ?
C32 C33 C34 . . 107.8(2) ?
C32 C33 H33 . . 126.1 ?
C34 C33 H33 . . 126.1 ?
C35 C34 C33 . . 108.5(2) ?
C35 C34 H34 . . 125.7 ?
C33 C34 H34 . . 125.7 ?
N9 C35 C34 . . 107.08(19) ?
N9 C35 C36 . . 121.68(19) ?
C34 C35 C36 . . 130.8(2) ?
C41 C36 C35 . . 111.12(17) ?
C41 C36 C37 . . 109.0(2) ?
C35 C36 C37 . . 108.28(19) ?
C41 C36 C39 . . 108.8(2) ?
C35 C36 C39 . . 108.3(2) ?
C37 C36 C39 . . 111.3(2) ?
C38 C37 C36 . . 115.5(2) ?
C38 C37 H37A . . 108.4 ?
C36 C37 H37A . . 108.4 ?
C38 C37 H37B . . 108.4 ?
C36 C37 H37B . . 108.4 ?
H37A C37 H37B . . 107.5 ?
C37 C38 H38A . . 109.5 ?
C37 C38 H38B . . 109.5 ?
H38A C38 H38B . . 109.5 ?
C37 C38 H38C . . 109.5 ?
H38A C38 H38C . . 109.5 ?
H38B C38 H38C . . 109.5 ?
C40 C39 C36 . . 114.7(2) ?
C40 C39 H39A . . 108.6 ?
C36 C39 H39A . . 108.6 ?
C40 C39 H39B . . 108.6 ?
C36 C39 H39B . . 108.6 ?
H39A C39 H39B . . 107.6 ?
C39 C40 H40A . . 109.5 ?
C39 C40 H40B . . 109.5 ?
H40A C40 H40B . . 109.5 ?
C39 C40 H40C . . 109.5 ?
H40A C40 H40C . . 109.5 ?
H40B C40 H40C . . 109.5 ?
N10 C41 C42 . . 107.2(2) ?
N10 C41 C36 . . 121.78(19) ?
C42 C41 C36 . . 130.7(2) ?
C41 C42 C43 . . 108.2(2) ?
C41 C42 H42 . . 125.9 ?
C43 C42 H42 . . 125.9 ?
C44 C43 C42 . . 107.6(2) ?
C44 C43 H43 . . 126.2 ?
C42 C43 H43 . . 126.2 ?
N11 C44 C43 . . 126.6(2) ?
N11 C44 N10 . . 125.7(2) ?
C43 C44 N10 . . 107.7(2) ?
C46 C45 C50 . . 119.8(3) ?
C46 C45 N12 . . 115.9(3) ?
C50 C45 N12 . . 124.2(3) ?
C45 C46 C47 . . 120.1(4) ?
C45 C46 H46 . . 119.9 ?
C47 C46 H46 . . 119.9 ?
C48 C47 C46 . . 118.6(5) ?
C48 C47 H47 . . 120.7 ?
C46 C47 H47 . . 120.7 ?
F4 C48 C49 . . 120.3(7) ?
F4 C48 C47 . . 118.2(7) ?
C49 C48 C47 . . 121.5(4) ?
C50 C49 C48 . . 120.6(5) ?
C50 C49 H49 . . 119.7 ?
C48 C49 H49 . . 119.7 ?
C49 C50 C45 . . 119.3(4) ?
C49 C50 H50 . . 120.4 ?
C45 C50 H50 . . 120.4 ?

loop_
_geom_bond_atom_site_label_1
_geom_bond_atom_site_label_2
_geom_bond_site_symmetry_2
_geom_bond_distance
_geom_bond_publ_flag
F1 C3 . 1.358(3) ?
F2 C23 . 1.361(3) ?
F3 C28 . 1.353(3) ?
F4 C48 . 1.340(4) ?
N1 N2 . 1.267(2) ?
N1 C6 . 1.416(3) ?
N2 C7 . 1.365(3) ?
N3 C10 . 1.360(3) ?
N3 C7 . 1.366(3) ?
N3 H3 . 0.8600 ?
N4 C16 . 1.359(2) ?
N4 C19 . 1.374(2) ?
N4 H4 . 0.8600 ?
N5 N6 . 1.266(2) ?
N5 C19 . 1.366(3) ?
N6 C20 . 1.418(3) ?
N7 N8 . 1.262(2) ?
N7 C31 . 1.417(3) ?
N8 C32 . 1.367(3) ?
N9 C35 . 1.359(3) ?
N9 C32 . 1.375(3) ?
N9 H9 . 0.8600 ?
N10 C41 . 1.359(3) ?
N10 C44 . 1.369(3) ?
N10 H10 . 0.8600 ?
N11 N12 . 1.269(3) ?
N11 C44 . 1.367(3) ?
N12 C45 . 1.410(3) ?
C1 C2 . 1.370(4) ?
C1 C6 . 1.372(4) ?
C1 H1 . 0.9300 ?
C2 C3 . 1.330(4) ?
C2 H2 . 0.9300 ?
C3 C4 . 1.339(4) ?
C4 C5 . 1.386(4) ?
C4 H4A . 0.9300 ?
C5 C6 . 1.360(3) ?
C5 H5 . 0.9300 ?
C7 C8 . 1.375(3) ?
C8 C9 . 1.381(3) ?
C8 H8 . 0.9300 ?
C9 C10 . 1.377(3) ?
C9 H9A . 0.9300 ?
C10 C11 . 1.502(3) ?
C11 C16 . 1.507(3) ?
C11 C14 . 1.542(3) ?
C11 C12 . 1.545(3) ?
C12 C13 . 1.514(4) ?
C12 H12A . 0.9700 ?
C12 H12B . 0.9700 ?
C13 H13A . 0.9600 ?
C13 H13B . 0.9600 ?
C13 H13C . 0.9600 ?
C14 C15 . 1.516(3) ?
C14 H14A . 0.9700 ?
C14 H14B . 0.9700 ?
C15 H15A . 0.9600 ?
C15 H15B . 0.9600 ?
C15 H15C . 0.9600 ?
C16 C17 . 1.372(3) ?
C17 C18 . 1.383(3) ?
C17 H17 . 0.9300 ?
C18 C19 . 1.367(3) ?
C18 H18 . 0.9300 ?
C20 C25 . 1.369(3) ?
C20 C21 . 1.383(3) ?
C21 C22 . 1.362(3) ?
C21 H21 . 0.9300 ?
C22 C23 . 1.345(4) ?
C22 H22 . 0.9300 ?
C23 C24 . 1.362(4) ?
C24 C25 . 1.389(4) ?
C24 H24 . 0.9300 ?
C25 H25 . 0.9300 ?
C26 C27 . 1.375(3) ?
C26 C31 . 1.383(3) ?
C26 H26 . 0.9300 ?
C27 C28 . 1.361(3) ?
C27 H27 . 0.9300 ?
C28 C29 . 1.360(3) ?
C29 C30 . 1.373(3) ?
C29 H29 . 0.9300 ?
C30 C31 . 1.379(3) ?
C30 H30 . 0.9300 ?
C32 C33 . 1.365(3) ?
C33 C34 . 1.380(3) ?
C33 H33 . 0.9300 ?
C34 C35 . 1.366(3) ?
C34 H34 . 0.9300 ?
C35 C36 . 1.512(3) ?
C36 C41 . 1.503(3) ?
C36 C37 . 1.543(3) ?
C36 C39 . 1.545(3) ?
C37 C38 . 1.516(4) ?
C37 H37A . 0.9700 ?
C37 H37B . 0.9700 ?
C38 H38A . 0.9600 ?
C38 H38B . 0.9600 ?
C38 H38C . 0.9600 ?
C39 C40 . 1.526(4) ?
C39 H39A . 0.9700 ?
C39 H39B . 0.9700 ?
C40 H40A . 0.9600 ?
C40 H40B . 0.9600 ?
C40 H40C . 0.9600 ?
C41 C42 . 1.376(3) ?
C42 C43 . 1.381(4) ?
C42 H42 . 0.9300 ?
C43 C44 . 1.369(3) ?
C43 H43 . 0.9300 ?
C45 C46 . 1.371(4) ?
C45 C50 . 1.386(4) ?
C46 C47 . 1.378(5) ?
C46 H46 . 0.9300 ?
C47 C48 . 1.361(7) ?
C47 H47 . 0.9300 ?
C48 C49 . 1.353(7) ?
C49 C50 . 1.350(5) ?
C49 H49 . 0.9300 ?
C50 H50 . 0.9300 ?

loop_
_geom_hbond_atom_site_label_D
_geom_hbond_atom_site_label_H
_geom_hbond_atom_site_label_A
_geom_hbond_site_symmetry_A
_geom_hbond_distance_DH
_geom_hbond_distance_HA
_geom_hbond_distance_DA
_geom_hbond_angle_DHA
_geom_hbond_publ_flag
N3 H3 N12 1_555 0.86 2.27 3.121(3) 171 yes
N4 H4 N7 1_555 0.86 2.22 3.062(2) 166 yes
N9 H9 N6 1_555 0.86 2.31 3.160(3) 168 yes
N10 H10 N1 1_555 0.86 2.26 3.092(3) 163 yes

loop_
_geom_torsion_atom_site_label_1
_geom_torsion_atom_site_label_2
_geom_torsion_atom_site_label_3
_geom_torsion_atom_site_label_4
_geom_torsion_site_symmetry_1
_geom_torsion_site_symmetry_2
_geom_torsion_site_symmetry_3
_geom_torsion_site_symmetry_4
_geom_torsion
_geom_torsion_publ_flag
C6 N1 N2 C7 . . . . 173.2(2) ?
C19 N5 N6 C20 . . . . 173.69(17) ?
C31 N7 N8 C32 . . . . 177.07(18) ?
C44 N11 N12 C45 . . . . 177.15(19) ?
C6 C1 C2 C3 . . . . 0.0(6) ?
C1 C2 C3 C4 . . . . 1.4(6) ?
C1 C2 C3 F1 . . . . -179.6(3) ?
C2 C3 C4 C5 . . . . -1.1(5) ?
F1 C3 C4 C5 . . . . 179.9(3) ?
C3 C4 C5 C6 . . . . -0.6(5) ?
C4 C5 C6 C1 . . . . 1.9(4) ?
C4 C5 C6 N1 . . . . -177.6(3) ?
C2 C1 C6 C5 . . . . -1.6(5) ?
C2 C1 C6 N1 . . . . 177.9(3) ?
N2 N1 C6 C5 . . . . 3.5(4) ?
N2 N1 C6 C1 . . . . -176.0(3) ?
N1 N2 C7 N3 . . . . -11.0(3) ?
N1 N2 C7 C8 . . . . 172.0(2) ?
C10 N3 C7 N2 . . . . -176.8(2) ?
C10 N3 C7 C8 . . . . 0.8(2) ?
N2 C7 C8 C9 . . . . 177.6(2) ?
N3 C7 C8 C9 . . . . 0.1(3) ?
C7 C8 C9 C10 . . . . -0.9(3) ?
C7 N3 C10 C9 . . . . -1.3(2) ?
C7 N3 C10 C11 . . . . 172.35(18) ?
C8 C9 C10 N3 . . . . 1.4(3) ?
C8 C9 C10 C11 . . . . -171.5(2) ?
N3 C10 C11 C16 . . . . 51.0(2) ?
C9 C10 C11 C16 . . . . -137.0(2) ?
N3 C10 C11 C14 . . . . 170.98(18) ?
C9 C10 C11 C14 . . . . -17.0(3) ?
N3 C10 C11 C12 . . . . -67.5(2) ?
C9 C10 C11 C12 . . . . 104.5(3) ?
C10 C11 C12 C13 . . . . -56.6(3) ?
C16 C11 C12 C13 . . . . -176.6(2) ?
C14 C11 C12 C13 . . . . 63.4(3) ?
C10 C11 C14 C15 . . . . -176.32(19) ?
C16 C11 C14 C15 . . . . -55.7(3) ?
C12 C11 C14 C15 . . . . 63.8(3) ?
C19 N4 C16 C17 . . . . -1.5(2) ?
C19 N4 C16 C11 . . . . 173.95(18) ?
C10 C11 C16 N4 . . . . 55.3(2) ?
C14 C11 C16 N4 . . . . -64.4(2) ?
C12 C11 C16 N4 . . . . 174.20(18) ?
C10 C11 C16 C17 . . . . -130.4(2) ?
C14 C11 C16 C17 . . . . 109.9(3) ?
C12 C11 C16 C17 . . . . -11.5(3) ?
N4 C16 C17 C18 . . . . 1.6(3) ?
C11 C16 C17 C18 . . . . -173.4(2) ?
C16 C17 C18 C19 . . . . -1.0(3) ?
N6 N5 C19 C18 . . . . 171.6(2) ?
N6 N5 C19 N4 . . . . -9.8(3) ?
C17 C18 C19 N5 . . . . 178.9(2) ?
C17 C18 C19 N4 . . . . 0.1(3) ?
C16 N4 C19 N5 . . . . -177.96(19) ?
C16 N4 C19 C18 . . . . 0.9(2) ?
N5 N6 C20 C25 . . . . -175.0(2) ?
N5 N6 C20 C21 . . . . 1.4(3) ?
C25 C20 C21 C22 . . . . 0.3(3) ?
N6 C20 C21 C22 . . . . -176.0(2) ?
C20 C21 C22 C23 . . . . -0.4(4) ?
C21 C22 C23 F2 . . . . 178.7(2) ?
C21 C22 C23 C24 . . . . -0.2(4) ?
C22 C23 C24 C25 . . . . 1.0(4) ?
F2 C23 C24 C25 . . . . -177.9(2) ?
C21 C20 C25 C24 . . . . 0.5(4) ?
N6 C20 C25 C24 . . . . 177.1(2) ?
C23 C24 C25 C20 . . . . -1.1(4) ?
C31 C26 C27 C28 . . . . 1.0(4) ?
C26 C27 C28 F3 . . . . 180.0(2) ?
C26 C27 C28 C29 . . . . -0.5(4) ?
F3 C28 C29 C30 . . . . 178.8(2) ?
C27 C28 C29 C30 . . . . -0.7(4) ?
C28 C29 C30 C31 . . . . 1.5(3) ?
C29 C30 C31 C26 . . . . -0.9(3) ?
C29 C30 C31 N7 . . . . -179.8(2) ?
C27 C26 C31 C30 . . . . -0.3(3) ?
C27 C26 C31 N7 . . . . 178.5(2) ?
N8 N7 C31 C30 . . . . -175.84(19) ?
N8 N7 C31 C26 . . . . 5.3(3) ?
N7 N8 C32 C33 . . . . 171.3(2) ?
N7 N8 C32 N9 . . . . -8.6(3) ?
C35 N9 C32 C33 . . . . 0.0(3) ?
C35 N9 C32 N8 . . . . 179.9(2) ?
N8 C32 C33 C34 . . . . -179.0(2) ?
N9 C32 C33 C34 . . . . 0.9(3) ?
C32 C33 C34 C35 . . . . -1.4(3) ?
C32 N9 C35 C34 . . . . -0.9(3) ?
C32 N9 C35 C36 . . . . 172.0(2) ?
C33 C34 C35 N9 . . . . 1.4(3) ?
C33 C34 C35 C36 . . . . -170.6(2) ?
N9 C35 C36 C41 . . . . 49.7(3) ?
C34 C35 C36 C41 . . . . -139.3(3) ?
N9 C35 C36 C37 . . . . -69.9(3) ?
C34 C35 C36 C37 . . . . 101.1(3) ?
N9 C35 C36 C39 . . . . 169.2(2) ?
C34 C35 C36 C39 . . . . -19.8(4) ?
C41 C36 C37 C38 . . . . -177.1(2) ?
C35 C36 C37 C38 . . . . -56.1(3) ?
C39 C36 C37 C38 . . . . 62.9(3) ?
C41 C36 C39 C40 . . . . -57.7(3) ?
C35 C36 C39 C40 . . . . -178.6(2) ?
C37 C36 C39 C40 . . . . 62.4(3) ?
C44 N10 C41 C42 . . . . -1.0(2) ?
C44 N10 C41 C36 . . . . 173.21(19) ?
C35 C36 C41 N10 . . . . 54.7(3) ?
C37 C36 C41 N10 . . . . 173.91(19) ?
C39 C36 C41 N10 . . . . -64.5(3) ?
C35 C36 C41 C42 . . . . -132.6(3) ?
C37 C36 C41 C42 . . . . -13.4(3) ?
C39 C36 C41 C42 . . . . 108.2(3) ?
N10 C41 C42 C43 . . . . 1.1(3) ?
C36 C41 C42 C43 . . . . -172.4(2) ?
C41 C42 C43 C44 . . . . -0.8(3) ?
N12 N11 C44 C43 . . . . 171.1(2) ?
N12 N11 C44 N10 . . . . -8.8(3) ?
C42 C43 C44 N11 . . . . -179.7(2) ?
C42 C43 C44 N10 . . . . 0.2(3) ?
C41 N10 C44 N11 . . . . -179.6(2) ?
C41 N10 C44 C43 . . . . 0.5(3) ?
N11 N12 C45 C46 . . . . -175.6(2) ?
N11 N12 C45 C50 . . . . 4.6(4) ?
C50 C45 C46 C47 . . . . 0.7(4) ?
N12 C45 C46 C47 . . . . -179.1(3) ?
C45 C46 C47 C48 . . . . -1.0(5) ?
C46 C47 C48 F4 . . . . -178.9(3) ?
C46 C47 C48 C49 . . . . 0.4(7) ?
F4 C48 C49 C50 . . . . 179.9(3) ?
C47 C48 C49 C50 . . . . 0.5(7) ?
C48 C49 C50 C45 . . . . -0.9(6) ?
C46 C45 C50 C49 . . . . 0.3(5) ?
N12 C45 C50 C49 . . . . -179.9(3) ?
